data_1577118
loop_
_publ_author_name
'Olguin, Catherine'
'Tabacaru, Christian'
'Besse, Lennart'
'Simon, Martin'
'Golz, Christopher'
'Humanes, Marcos'
'Fernandez-Rodriguez, Manuel A.'
'Garc\'ia-Garc\'ia, Patricia'
'M\"ucke, Maike'
'Mata, Ricardo A.'
'Alcarazo, Manuel'

_publ_section_title
;
 Enantioselective Synthesis of Configurationally Stable [5]helicenes
 Containing 1,2-Azaborine Units
;
_journal_name_full 'Chemical Science'
_journal_paper_doi 10.1039/D6SC02344D
_journal_year 2026
_chemical_absolute_configuration ad
_chemical_formula_moiety 'C42 H38 B N Si'
_chemical_formula_sum 'C42 H38 B N Si'
_chemical_formula_weight 595.63
_space_group_crystal_system orthorhombic
_space_group_IT_number 19
_space_group_name_Hall 'P 2ac 2ab'
_space_group_name_H-M_alt 'P 21 21 21'
_atom_sites_solution_hydrogens geom
_atom_sites_solution_primary dual
_audit_creation_date 2024-04-04
_audit_creation_method
;FinalCif V136 by Daniel Kratzert, Freiburg 2024, 
https://dkratzert.de/finalcif.html
;
_audit_update_record
;
2025-11-28 deposited with the CCDC.	2026-04-23 downloaded from the CCDC.
;
_cell_angle_alpha 90
_cell_angle_beta 90
_cell_angle_gamma 90
_cell_formula_units_Z 4
_cell_length_a 8.2406(9)
_cell_length_b 13.1465(19)
_cell_length_c 31.983(4)
_cell_measurement_reflns_used 9301
_cell_measurement_temperature 100.00
_cell_measurement_theta_max 27.084
_cell_measurement_theta_min 2.461
_cell_volume 3464.9(8)
_computing_cell_refinement 'SAINT V8.40B (?, 2016)'
_computing_data_collection 'Bruker BIS 8.5.1.2 Release/2023-09-07 and APEX5 2023.9-2'
_computing_data_reduction 'SAINT V8.40B (?, 2016)'
_computing_molecular_graphics 'Olex2 1.5 (Dolomanov et al., 2009)'
_computing_publication_material 'Olex2 1.5 (Dolomanov et al., 2009)'
_computing_structure_refinement 'XL  (Sheldrick, 2008)'
_computing_structure_solution 'XT  (Sheldrick, 2015)'
_diffrn_ambient_environment N~2~
_diffrn_ambient_temperature 100.00
_diffrn_detector CPAD
_diffrn_detector_area_resol_mean 7.41
_diffrn_detector_type 'Bruker PHOTON III'
_diffrn_measured_fraction_theta_full 0.999
_diffrn_measured_fraction_theta_max 1.000
_diffrn_measurement_device 'four-circle diffractometer'
_diffrn_measurement_device_type 'Bruker D8 VENTURE dual wavelength Mo/Ag'
_diffrn_measurement_method '\w and \f scans'
_diffrn_measurement_specimen_support 'MiTeGen micromount'
_diffrn_radiation_monochromator 'mirror optics'
_diffrn_radiation_probe x-ray
_diffrn_radiation_type MoK\a
_diffrn_radiation_wavelength 0.71073
_diffrn_reflns_av_R_equivalents 0.0413
_diffrn_reflns_av_unetI/netI 0.0155
_diffrn_reflns_Laue_measured_fraction_full 0.999
_diffrn_reflns_Laue_measured_fraction_max 1.000
_diffrn_reflns_limit_h_max 10
_diffrn_reflns_limit_h_min -10
_diffrn_reflns_limit_k_max 16
_diffrn_reflns_limit_k_min -16
_diffrn_reflns_limit_l_max 41
_diffrn_reflns_limit_l_min -41
_diffrn_reflns_number 109371
_diffrn_reflns_point_group_measured_fraction_full 1.000
_diffrn_reflns_point_group_measured_fraction_max 1.000
_diffrn_reflns_theta_full 25.242
_diffrn_reflns_theta_max 27.111
_diffrn_reflns_theta_min 2.005
_diffrn_source 'microfocus sealed X-ray tube'
_diffrn_source_current 1.4
_diffrn_source_power 0.07
_diffrn_source_type 'Incoatec I\ms'
_diffrn_source_voltage 50.0
_diffrn_standards_number 0
_exptl_absorpt_coefficient_mu 0.097
_exptl_absorpt_correction_T_max 1.0000
_exptl_absorpt_correction_T_min 0.9428
_exptl_absorpt_correction_type numerical
_exptl_absorpt_process_details
;
SADABS-2016/2 (Bruker,2016/2) was used for absorption correction.
wR2(int) was 0.1245 before and 0.0427 after correction.
The Ratio of minimum to maximum transmission is 0.9428.
The \l/2 correction factor is Not present.
;
_exptl_crystal_colour colourless
_exptl_crystal_colour_primary colourless
_exptl_crystal_density_diffrn 1.142
_exptl_crystal_description needle
_exptl_crystal_F_000 1264
_exptl_crystal_recrystallization_method 'Crystallized from acetonitril solution.'
_exptl_crystal_size_max 0.895
_exptl_crystal_size_mid 0.101
_exptl_crystal_size_min 0.075
_refine_diff_density_max 0.266
_refine_diff_density_min -0.161
_refine_diff_density_rms 0.036
_refine_ls_abs_structure_details
;
 Flack x determined using 2978 quotients [(I+)-(I-)]/[(I+)+(I-)]
 (Parsons, Flack and Wagner, Acta Cryst. B69 (2013) 249-259).
;
_refine_ls_abs_structure_Flack 0.04(4)
_refine_ls_extinction_coef 0.0046(9)
_refine_ls_extinction_expression Fc^*^=kFc[1+0.001xFc^2^\l^3^/sin(2\q)]^-1/4^
_refine_ls_extinction_method 'SHELXL-2018/3 (Sheldrick 2018)'
_refine_ls_goodness_of_fit_ref 1.057
_refine_ls_hydrogen_treatment constr
_refine_ls_matrix_type full
_refine_ls_number_parameters 498
_refine_ls_number_reflns 7652
_refine_ls_number_restraints 41
_refine_ls_restrained_S_all 1.060
_refine_ls_R_factor_all 0.0402
_refine_ls_R_factor_gt 0.0360
_refine_ls_shift/su_max 0.003
_refine_ls_shift/su_mean 0.000
_refine_ls_structure_factor_coef Fsqd
_refine_ls_weighting_details 'w=1/[\s^2^(Fo^2^)+(0.0553P)^2^+0.6175P] where P=(Fo^2^+2Fc^2^)/3'
_refine_ls_weighting_scheme calc
_refine_ls_wR_factor_gt 0.0951
_refine_ls_wR_factor_ref 0.0995
_reflns_Friedel_coverage 0.772
_reflns_Friedel_fraction_full 1.000
_reflns_Friedel_fraction_max 1.000
_reflns_number_gt 7125
_reflns_number_total 7652
_reflns_threshold_expression 'I > 2\s(I)'
_cod_data_source_file d6sc02344d2.cif
_cod_data_source_block mo_2302_cg_0m
_cod_database_code 1577118
_olex2_refinement_description
;
1. Fixed Uiso
 At 1.2 times of:
  All C(H) groups, All N(H) groups
 At 1.5 times of:
  All C(H,H,H) groups
2. Restrained distances
 Si1A-C8A \\sim Si1B-C8A
 with sigma of 0.02
 Si1A-C42A \\sim Si1B-C42B
 with sigma of 0.02
 Si1A-C41A \\sim Si1B-C40B
 with sigma of 0.02
 Si1A-C40A \\sim Si1B-C41B
 with sigma of 0.02
 C8A-C42A \\sim C8A-C42B
 with sigma of 0.04
 C8A-C41A \\sim C8A-C40B
 with sigma of 0.04
 C8A-C40A \\sim C8A-C41B
 with sigma of 0.04
 C42A-C41A \\sim C42B-C40B
 with sigma of 0.04
 C42A-C40A \\sim C42B-C41B
 with sigma of 0.04
 C41A-C40A \\sim C40B-C41B
 with sigma of 0.04
 Si1A-C8A \\sim Si1A-C8B
 with sigma of 0.02
 Si1B-C8A \\sim Si1B-C8B
 with sigma of 0.02
 C5-C6A \\sim C5-C6B
 with sigma of 0.02
 C5-C10A \\sim C5-C10B
 with sigma of 0.02
 C6A-C7A \\sim C6B-C7B
 with sigma of 0.02
 C7A-C8A \\sim C7B-C8B
 with sigma of 0.02
 C8A-C9A \\sim C8B-C9B
 with sigma of 0.02
 C9A-C10A \\sim C9B-C10B
 with sigma of 0.02
 Si1A-C7A \\sim Si1A-C7B
 with sigma of 0.04
 Si1A-C9A \\sim Si1A-C9B
 with sigma of 0.04
 Si1B-C7A \\sim Si1B-C7B
 with sigma of 0.04
 Si1B-C9A \\sim Si1B-C9B
 with sigma of 0.04
 C5-C7A \\sim C5-C7B
 with sigma of 0.04
 C5-C9A \\sim C5-C9B
 with sigma of 0.04
 C6A-C8A \\sim C6B-C8B
 with sigma of 0.04
 C7A-C9A \\sim C7B-C9B
 with sigma of 0.04
 C8A-C10A \\sim C8B-C10B
 with sigma of 0.04
3. Uiso/Uaniso restraints and constraints
C10A \\sim C10B: within 2A with sigma of 0.005 and sigma for terminal atoms of
0.01 within 2A
C6A \\sim C6B: within 2A with sigma of 0.005 and sigma for terminal atoms of
0.01 within 2A
C7A \\sim C7B: within 2A with sigma of 0.01 and sigma for terminal atoms of
0.02 within 2A
C9A \\sim C9B: within 2A with sigma of 0.01 and sigma for terminal atoms of
0.02 within 2A
4. Others
 Sof(Si1B)=Sof(C6B)=Sof(H6B)=Sof(C7B)=Sof(H7B)=Sof(C8B)=Sof(C9B)=Sof(H9B)=
 Sof(C10B)=Sof(H10B)=Sof(C40B)=Sof(H40D)=Sof(H40E)=Sof(H40F)=Sof(C41B)=
 Sof(H41D)=Sof(H41E)=Sof(H41F)=Sof(C42B)=Sof(H42D)=Sof(H42E)=Sof(H42F)=1-FVAR(1)
 Sof(Si1A)=Sof(C6A)=Sof(H6A)=Sof(C7A)=Sof(H7A)=Sof(C8A)=Sof(C9A)=Sof(H9A)=
 Sof(C10A)=Sof(H10A)=Sof(C40A)=Sof(H40A)=Sof(H40B)=Sof(H40C)=Sof(C41A)=
 Sof(H41A)=Sof(H41B)=Sof(H41C)=Sof(C42A)=Sof(H42A)=Sof(H42B)=Sof(H42C)=FVAR(1)
5.a Aromatic/amide H refined with riding coordinates:
 N1(H1), C6A(H6A), C6B(H6B), C7A(H7A), C7B(H7B), C9A(H9A), C9B(H9B),
 C10A(H10A), C10B(H10B), C11(H11), C15(H15), C16(H16), C17(H17), C18(H18),
 C19(H19), C20(H20), C24(H24), C25(H25), C27(H27), C28(H28), C29(H29), C30(H30),
  C33(H33), C35(H35)
5.b Idealised Me refined as rotating group:
 C37(H37A,H37B,H37C), C38(H38A,H38B,H38C), C39(H39A,H39B,H39C), C40A(H40A,H40B,
 H40C), C40B(H40D,H40E,H40F), C41A(H41A,H41B,H41C), C41B(H41D,H41E,H41F),
 C42A(H42A,H42B,H42C), C42B(H42D,H42E,H42F)
;
_olex2_submission_special_instructions 'No special instructions were received'
_shelx_shelxl_version_number 2018/3
_shelx_space_group_comment
;
The symmetry employed for this shelxl refinement is uniquely defined
by the following loop, which should always be used as a source of
symmetry information in preference to the above space-group names.
They are only intended as comments.
;
_shelx_estimated_absorpt_t_min 0.918
_shelx_estimated_absorpt_t_max 0.993
_diffrn_measurement_ambient_temperature_device_make 'Oxford Cryostream 800'

loop_
_space_group_symop_operation_xyz
'x, y, z'
'-x+1/2, -y, z+1/2'
'-x, y+1/2, -z+1/2'
'x+1/2, -y+1/2, -z'

loop_
_atom_site_label
_atom_site_type_symbol
_atom_site_fract_x
_atom_site_fract_y
_atom_site_fract_z
_atom_site_U_iso_or_equiv
_atom_site_adp_type
_atom_site_occupancy
_atom_site_site_symmetry_order
_atom_site_calc_flag
_atom_site_refinement_flags_posn
_atom_site_refinement_flags_adp
_atom_site_refinement_flags_occupancy
_atom_site_disorder_assembly
_atom_site_disorder_group
Si1A Si 0.33868(16) 0.13329(9) 0.56867(3) 0.0400(4) Uani 0.588(3) 1 d D . P A 1
Si1B Si 0.4559(2) 0.13332(11) 0.55987(4) 0.0347(5) Uani 0.412(3) 1 d D . P A 2
N1 N 0.7873(2) 0.62045(14) 0.67317(5) 0.0320(4) Uani 1 1 d . . . . .
H1 H 0.848836 0.675098 0.674166 0.038 Uiso 1 1 calc R U . . .
C1 C 0.7868(2) 0.55582(15) 0.70772(6) 0.0289(4) Uani 1 1 d . . . . .
C2 C 0.6800(2) 0.47350(15) 0.70911(5) 0.0273(4) Uani 1 1 d . . . . .
C3 C 0.7141(2) 0.39358(14) 0.73904(6) 0.0254(4) Uani 1 1 d . . . . .
C4 C 0.6651(2) 0.28771(14) 0.73311(5) 0.0251(4) Uani 1 1 d . . . . .
C5 C 0.6040(2) 0.24613(14) 0.69260(6) 0.0291(4) Uani 1 1 d D . . . .
C6A C 0.6616(14) 0.2687(13) 0.6530(3) 0.0299(18) Uani 0.588(3) 1 d D U P A 1
H6A H 0.754080 0.311446 0.650425 0.036 Uiso 0.588(3) 1 calc R U P A 1
C6B C 0.698(2) 0.2785(18) 0.6565(4) 0.029(2) Uani 0.412(3) 1 d D U P A 2
H6B H 0.787735 0.323293 0.659378 0.035 Uiso 0.412(3) 1 calc R U P A 2
C7A C 0.5891(8) 0.2312(6) 0.61695(19) 0.0327(13) Uani 0.588(3) 1 d D U P A 1
H7A H 0.634294 0.249073 0.590630 0.039 Uiso 0.588(3) 1 calc R U P A 1
C7B C 0.6513(9) 0.2414(8) 0.6177(3) 0.0292(17) Uani 0.412(3) 1 d D U P A 2
H7B H 0.708614 0.262974 0.593451 0.035 Uiso 0.412(3) 1 calc R U P A 2
C8A C 0.4521(6) 0.1682(5) 0.61782(16) 0.0328(12) Uani 0.588(3) 1 d D . P A 1
C8B C 0.5214(10) 0.1728(5) 0.6132(2) 0.0255(13) Uani 0.412(3) 1 d D . P A 2
C9A C 0.3948(8) 0.1396(7) 0.6571(2) 0.0314(14) Uani 0.588(3) 1 d D U P A 1
H9A H 0.307523 0.092650 0.659406 0.038 Uiso 0.588(3) 1 calc R U P A 1
C9B C 0.4469(12) 0.1411(9) 0.6499(3) 0.032(2) Uani 0.412(3) 1 d D U P A 2
H9B H 0.360279 0.093755 0.647390 0.038 Uiso 0.412(3) 1 calc R U P A 2
C10A C 0.467(2) 0.1805(15) 0.6936(4) 0.030(2) Uani 0.588(3) 1 d D U P A 1
H10A H 0.421294 0.163287 0.719932 0.036 Uiso 0.588(3) 1 calc R U P A 1
C10B C 0.488(3) 0.173(2) 0.6898(6) 0.032(3) Uani 0.412(3) 1 d D U P A 2
H10B H 0.438262 0.144460 0.713937 0.038 Uiso 0.412(3) 1 calc R U P A 2
C11 C 0.6919(2) 0.21924(14) 0.76443(6) 0.0254(4) Uani 1 1 d . . . . .
H11 H 0.659574 0.150594 0.760345 0.030 Uiso 1 1 calc R U . . .
C12 C 0.7667(2) 0.24674(14) 0.80312(5) 0.0251(4) Uani 1 1 d . . . . .
C13 C 0.8314(2) 0.34501(14) 0.80798(5) 0.0260(4) Uani 1 1 d . . . . .
C14 C 0.8133(2) 0.41759(14) 0.77401(6) 0.0270(4) Uani 1 1 d . . . . .
C15 C 0.9003(3) 0.51039(15) 0.77421(6) 0.0306(4) Uani 1 1 d . . . . .
H15 H 0.963315 0.528050 0.798011 0.037 Uiso 1 1 calc R U . . .
C16 C 0.8954(3) 0.57478(15) 0.74090(6) 0.0312(4) Uani 1 1 d . . . . .
H16 H 0.965000 0.632354 0.740007 0.037 Uiso 1 1 calc R U . . .
C17 C 0.9085(3) 0.36884(15) 0.84637(6) 0.0310(4) Uani 1 1 d . . . . .
H17 H 0.954752 0.434362 0.850205 0.037 Uiso 1 1 calc R U . . .
C18 C 0.9174(3) 0.29852(16) 0.87817(6) 0.0330(4) Uani 1 1 d . . . . .
H18 H 0.966309 0.316638 0.904012 0.040 Uiso 1 1 calc R U . . .
C19 C 0.8547(3) 0.20039(16) 0.87266(6) 0.0317(4) Uani 1 1 d . . . . .
H19 H 0.862490 0.151946 0.894606 0.038 Uiso 1 1 calc R U . . .
C20 C 0.7822(2) 0.17424(15) 0.83570(6) 0.0290(4) Uani 1 1 d . . . . .
H20 H 0.742057 0.107147 0.831845 0.035 Uiso 1 1 calc R U . . .
C21 C 0.5455(2) 0.47049(15) 0.67925(6) 0.0279(4) Uani 1 1 d . . . . .
C22 C 0.3940(2) 0.42086(14) 0.68845(6) 0.0287(4) Uani 1 1 d . . . . .
C23 C 0.2832(3) 0.40246(15) 0.65516(6) 0.0316(4) Uani 1 1 d . . . . .
C24 C 0.3181(3) 0.44109(15) 0.61462(6) 0.0332(4) Uani 1 1 d . . . . .
H24 H 0.250532 0.423489 0.591675 0.040 Uiso 1 1 calc R U . . .
C25 C 0.4481(3) 0.50316(16) 0.60860(6) 0.0326(4) Uani 1 1 d . . . . .
H25 H 0.462192 0.535074 0.582198 0.039 Uiso 1 1 calc R U . . .
C26 C 0.5637(2) 0.52157(15) 0.64089(6) 0.0299(4) Uani 1 1 d . . . . .
C27 C 0.1366(3) 0.35026(16) 0.66367(7) 0.0367(5) Uani 1 1 d . . . . .
H27 H 0.064664 0.334669 0.641368 0.044 Uiso 1 1 calc R U . . .
C28 C 0.0971(3) 0.32194(17) 0.70356(7) 0.0384(5) Uani 1 1 d . . . . .
H28 H -0.000019 0.285038 0.708666 0.046 Uiso 1 1 calc R U . . .
C29 C 0.1999(2) 0.34736(16) 0.73694(7) 0.0345(4) Uani 1 1 d . . . . .
H29 H 0.169016 0.330884 0.764739 0.041 Uiso 1 1 calc R U . . .
C30 C 0.3446(2) 0.39578(15) 0.72974(6) 0.0302(4) Uani 1 1 d . . . . .
H30 H 0.412713 0.412778 0.752666 0.036 Uiso 1 1 calc R U . . .
C31 C 0.7265(2) 0.67097(17) 0.59679(6) 0.0341(4) Uani 1 1 d . . . . .
C32 C 0.6795(3) 0.77257(19) 0.59456(7) 0.0402(5) Uani 1 1 d . . . . .
C33 C 0.7175(3) 0.8296(2) 0.55898(8) 0.0511(7) Uani 1 1 d . . . . .
H33 H 0.684468 0.898770 0.557510 0.061 Uiso 1 1 calc R U . . .
C34 C 0.8029(3) 0.7872(2) 0.52563(7) 0.0523(7) Uani 1 1 d . . . . .
C35 C 0.8498(3) 0.6874(2) 0.52823(7) 0.0479(6) Uani 1 1 d . . . . .
H35 H 0.909667 0.658171 0.505865 0.058 Uiso 1 1 calc R U . . .
C36 C 0.8119(3) 0.6278(2) 0.56296(6) 0.0407(5) Uani 1 1 d . . . . .
C37 C 0.8653(4) 0.5182(2) 0.56461(8) 0.0519(6) Uani 1 1 d . . . . .
H37A H 0.771314 0.473768 0.560288 0.078 Uiso 1 1 calc R U . . .
H37B H 0.913684 0.503899 0.591985 0.078 Uiso 1 1 calc R U . . .
H37C H 0.945774 0.505649 0.542641 0.078 Uiso 1 1 calc R U . . .
C38 C 0.8470(4) 0.8514(3) 0.48760(9) 0.0751(11) Uani 1 1 d . . . . .
H38A H 0.788325 0.826151 0.463063 0.113 Uiso 1 1 calc R U . . .
H38B H 0.964088 0.846977 0.482545 0.113 Uiso 1 1 calc R U . . .
H38C H 0.816988 0.922471 0.492755 0.113 Uiso 1 1 calc R U . . .
C39 C 0.5914(3) 0.8235(2) 0.63041(8) 0.0510(7) Uani 1 1 d . . . . .
H39A H 0.593596 0.897441 0.626504 0.077 Uiso 1 1 calc R U . . .
H39B H 0.644883 0.806079 0.656815 0.077 Uiso 1 1 calc R U . . .
H39C H 0.478545 0.800015 0.631112 0.077 Uiso 1 1 calc R U . . .
C40A C 0.1259(6) 0.1823(4) 0.57244(17) 0.0611(14) Uani 0.588(3) 1 d D . P A 1
H40A H 0.075828 0.157389 0.598268 0.092 Uiso 0.588(3) 1 calc R U P A 1
H40B H 0.063127 0.158414 0.548341 0.092 Uiso 0.588(3) 1 calc R U P A 1
H40C H 0.127364 0.256870 0.572670 0.092 Uiso 0.588(3) 1 calc R U P A 1
C40B C 0.6437(8) 0.1069(5) 0.52844(18) 0.0500(15) Uani 0.412(3) 1 d D . P A 2
H40D H 0.699025 0.171150 0.522204 0.075 Uiso 0.412(3) 1 calc R U P A 2
H40E H 0.613640 0.073209 0.502230 0.075 Uiso 0.412(3) 1 calc R U P A 2
H40F H 0.716378 0.062680 0.544470 0.075 Uiso 0.412(3) 1 calc R U P A 2
C41A C 0.4446(9) 0.1890(6) 0.52278(14) 0.081(2) Uani 0.588(3) 1 d D . P A 1
H41A H 0.457036 0.262516 0.526830 0.122 Uiso 0.588(3) 1 calc R U P A 1
H41B H 0.380732 0.176349 0.497459 0.122 Uiso 0.588(3) 1 calc R U P A 1
H41C H 0.551853 0.157653 0.519834 0.122 Uiso 0.588(3) 1 calc R U P A 1
C41B C 0.3504(12) 0.2400(5) 0.5332(2) 0.058(2) Uani 0.412(3) 1 d D . P A 2
H41D H 0.250652 0.256570 0.548455 0.087 Uiso 0.412(3) 1 calc R U P A 2
H41E H 0.323385 0.219985 0.504565 0.087 Uiso 0.412(3) 1 calc R U P A 2
H41F H 0.421631 0.299671 0.532673 0.087 Uiso 0.412(3) 1 calc R U P A 2
C42A C 0.3245(12) -0.0067(6) 0.5624(4) 0.0380(16) Uani 0.588(3) 1 d D . P A 1
H42A H 0.433535 -0.035095 0.558784 0.057 Uiso 0.588(3) 1 calc R U P A 1
H42B H 0.258321 -0.022589 0.537827 0.057 Uiso 0.588(3) 1 calc R U P A 1
H42C H 0.274175 -0.036303 0.587377 0.057 Uiso 0.588(3) 1 calc R U P A 1
C42B C 0.320(2) 0.0253(9) 0.5634(7) 0.052(4) Uani 0.412(3) 1 d D . P A 2
H42D H 0.377922 -0.032296 0.576017 0.078 Uiso 0.412(3) 1 calc R U P A 2
H42E H 0.283467 0.006412 0.535296 0.078 Uiso 0.412(3) 1 calc R U P A 2
H42F H 0.226580 0.043132 0.580694 0.078 Uiso 0.412(3) 1 calc R U P A 2
B1 B 0.6954(3) 0.60353(18) 0.63688(7) 0.0319(5) Uani 1 1 d . . . . .

loop_
_atom_site_aniso_label
_atom_site_aniso_U_11
_atom_site_aniso_U_22
_atom_site_aniso_U_33
_atom_site_aniso_U_23
_atom_site_aniso_U_13
_atom_site_aniso_U_12
Si1A 0.0409(8) 0.0549(7) 0.0243(5) 0.0060(4) -0.0099(5) -0.0190(5)
Si1B 0.0421(11) 0.0382(8) 0.0238(7) -0.0054(5) -0.0057(6) 0.0008(6)
N1 0.0328(8) 0.0360(9) 0.0272(8) 0.0094(7) -0.0001(7) 0.0002(7)
C1 0.0296(9) 0.0342(10) 0.0230(9) 0.0056(7) 0.0009(7) 0.0048(8)
C2 0.0285(9) 0.0339(9) 0.0194(8) 0.0042(7) 0.0015(7) 0.0056(8)
C3 0.0242(8) 0.0327(9) 0.0194(8) 0.0044(7) 0.0019(7) 0.0054(7)
C4 0.0221(8) 0.0333(9) 0.0200(8) 0.0008(7) 0.0015(7) 0.0059(7)
C5 0.0333(9) 0.0327(9) 0.0212(8) 0.0004(7) -0.0027(8) 0.0104(8)
C6A 0.025(4) 0.038(3) 0.026(3) 0.000(2) 0.000(2) 0.001(3)
C6B 0.033(7) 0.041(5) 0.013(3) -0.002(2) -0.007(3) 0.011(4)
C7A 0.030(3) 0.051(3) 0.0173(18) 0.0018(17) -0.002(2) -0.006(3)
C7B 0.027(4) 0.039(3) 0.022(3) -0.003(2) -0.005(3) 0.006(4)
C8A 0.028(2) 0.050(3) 0.021(2) 0.0040(16) 0.000(2) -0.009(2)
C8B 0.028(4) 0.030(3) 0.019(3) -0.004(2) 0.002(3) -0.002(4)
C9A 0.033(3) 0.038(2) 0.024(3) 0.0062(19) -0.002(2) -0.005(3)
C9B 0.039(5) 0.031(3) 0.025(4) -0.005(3) -0.006(4) 0.000(4)
C10A 0.033(4) 0.032(4) 0.025(3) -0.003(2) -0.006(3) 0.006(4)
C10B 0.044(6) 0.029(4) 0.022(4) -0.002(3) -0.003(3) 0.018(4)
C11 0.0241(9) 0.0299(9) 0.0222(8) 0.0008(7) 0.0008(7) 0.0033(7)
C12 0.0233(8) 0.0322(9) 0.0199(8) 0.0028(7) 0.0021(7) 0.0054(7)
C13 0.0253(8) 0.0330(9) 0.0198(8) 0.0012(7) -0.0002(7) 0.0065(7)
C14 0.0286(9) 0.0310(9) 0.0214(8) 0.0017(7) 0.0010(7) 0.0047(7)
C15 0.0326(9) 0.0352(10) 0.0241(9) 0.0015(7) -0.0051(8) 0.0017(8)
C16 0.0323(9) 0.0327(9) 0.0286(9) 0.0043(8) -0.0020(8) 0.0000(8)
C17 0.0361(10) 0.0318(9) 0.0251(9) 0.0023(7) -0.0042(8) 0.0005(8)
C18 0.0377(10) 0.0412(11) 0.0202(8) 0.0014(8) -0.0060(8) 0.0040(9)
C19 0.0350(10) 0.0381(10) 0.0220(9) 0.0073(7) -0.0010(8) 0.0023(8)
C20 0.0283(9) 0.0339(9) 0.0249(9) 0.0047(7) 0.0008(7) 0.0031(8)
C21 0.0299(9) 0.0306(9) 0.0232(8) 0.0026(7) -0.0003(7) 0.0071(8)
C22 0.0278(9) 0.0294(9) 0.0289(9) 0.0036(7) -0.0025(8) 0.0069(8)
C23 0.0318(10) 0.0296(9) 0.0333(10) 0.0027(8) -0.0046(8) 0.0072(8)
C24 0.0385(11) 0.0333(10) 0.0277(9) 0.0004(8) -0.0098(8) 0.0065(8)
C25 0.0395(11) 0.0347(10) 0.0236(9) 0.0053(8) -0.0033(8) 0.0083(8)
C26 0.0319(10) 0.0349(9) 0.0230(8) 0.0046(7) -0.0004(7) 0.0078(8)
C27 0.0305(10) 0.0355(10) 0.0440(12) 0.0038(9) -0.0096(9) 0.0038(8)
C28 0.0265(9) 0.0395(10) 0.0491(13) 0.0090(10) -0.0025(9) 0.0029(9)
C29 0.0288(10) 0.0382(11) 0.0364(10) 0.0078(9) 0.0030(8) 0.0090(8)
C30 0.0277(9) 0.0330(9) 0.0299(9) 0.0042(8) -0.0017(8) 0.0082(8)
C31 0.0303(9) 0.0489(12) 0.0229(9) 0.0090(8) 0.0006(7) 0.0022(9)
C32 0.0332(11) 0.0553(13) 0.0321(11) 0.0198(10) 0.0046(9) 0.0097(10)
C33 0.0411(12) 0.0676(16) 0.0448(13) 0.0329(12) 0.0093(10) 0.0159(11)
C34 0.0405(13) 0.0862(19) 0.0303(11) 0.0277(12) 0.0045(9) 0.0094(12)
C35 0.0426(12) 0.0784(18) 0.0228(10) 0.0067(11) 0.0037(9) 0.0048(12)
C36 0.0377(11) 0.0594(14) 0.0249(10) 0.0029(9) -0.0003(9) 0.0017(10)
C37 0.0585(15) 0.0578(15) 0.0392(12) -0.0098(11) 0.0079(11) 0.0028(13)
C38 0.0666(18) 0.115(3) 0.0436(15) 0.0457(17) 0.0156(14) 0.022(2)
C39 0.0517(14) 0.0531(14) 0.0483(14) 0.0235(11) 0.0202(11) 0.0184(12)
C40A 0.057(3) 0.055(3) 0.071(3) -0.015(2) -0.037(2) 0.004(2)
C40B 0.059(4) 0.055(3) 0.036(3) -0.012(3) 0.005(3) -0.009(3)
C41A 0.103(5) 0.109(5) 0.031(2) 0.011(3) -0.017(3) -0.068(4)
C41B 0.089(6) 0.052(4) 0.033(3) -0.005(3) -0.026(3) 0.021(4)
C42A 0.034(2) 0.049(5) 0.030(3) -0.005(3) -0.006(2) -0.007(3)
C42B 0.063(6) 0.052(8) 0.041(4) -0.009(6) -0.015(4) -0.006(6)
B1 0.0324(11) 0.0380(11) 0.0253(10) 0.0068(9) 0.0028(9) 0.0079(9)

loop_
_atom_type_symbol
_atom_type_description
_atom_type_scat_dispersion_real
_atom_type_scat_dispersion_imag
_atom_type_scat_source
C C 0.0033 0.0016 'International Tables Vol C Tables 4.2.6.8 and 6.1.1.4'
H H 0.0000 0.0000 'International Tables Vol C Tables 4.2.6.8 and 6.1.1.4'
B B 0.0013 0.0007 'International Tables Vol C Tables 4.2.6.8 and 6.1.1.4'
N N 0.0061 0.0033 'International Tables Vol C Tables 4.2.6.8 and 6.1.1.4'
Si Si 0.0817 0.0704 'International Tables Vol C Tables 4.2.6.8 and 6.1.1.4'

loop_
_geom_angle_atom_site_label_1
_geom_angle_atom_site_label_2
_geom_angle_atom_site_label_3
_geom_angle
_geom_angle_site_symmetry_1
_geom_angle_site_symmetry_3
_geom_angle_publ_flag
C40A Si1A C8A 109.1(2) . . ?
C41A Si1A C8A 109.3(2) . . ?
C41A Si1A C40A 110.8(3) . . ?
C42A Si1A C8A 111.3(4) . . ?
C42A Si1A C40A 106.8(4) . . ?
C42A Si1A C41A 109.6(4) . . ?
C8B Si1B C40B 107.6(3) . . ?
C41B Si1B C8B 110.2(3) . . ?
C41B Si1B C40B 106.2(4) . . ?
C42B Si1B C8B 109.9(7) . . ?
C42B Si1B C40B 113.3(6) . . ?
C42B Si1B C41B 109.4(7) . . ?
C1 N1 H1 118.1 . . ?
C1 N1 B1 123.88(18) . . ?
B1 N1 H1 118.1 . . ?
N1 C1 C2 119.96(17) . . ?
N1 C1 C16 119.15(18) . . ?
C2 C1 C16 120.90(17) . . ?
C1 C2 C3 117.42(17) . . ?
C1 C2 C21 118.56(16) . . ?
C3 C2 C21 123.96(18) . . ?
C2 C3 C4 123.43(16) . . ?
C14 C3 C2 118.08(17) . . ?
C14 C3 C4 118.22(16) . . ?
C3 C4 C5 123.66(16) . . ?
C11 C4 C3 119.21(16) . . ?
C11 C4 C5 116.73(17) . . ?
C6A C5 C4 126.8(4) . . ?
C6A C5 C10A 115.0(6) . . ?
C6B C5 C4 113.7(6) . . ?
C10A C5 C4 118.1(5) . . ?
C10B C5 C4 123.6(8) . . ?
C10B C5 C6B 121.9(10) . . ?
C5 C6A H6A 118.8 . . ?
C5 C6A C7A 122.4(7) . . ?
C7A C6A H6A 118.8 . . ?
C5 C6B H6B 121.3 . . ?
C7B C6B C5 117.4(10) . . ?
C7B C6B H6B 121.3 . . ?
C6A C7A H7A 118.7 . . ?
C6A C7A C8A 122.7(6) . . ?
C8A C7A H7A 118.7 . . ?
C6B C7B H7B 119.2 . . ?
C6B C7B C8B 121.7(9) . . ?
C8B C7B H7B 119.2 . . ?
C7A C8A Si1A 121.8(4) . . ?
C9A C8A Si1A 121.2(5) . . ?
C9A C8A C7A 116.8(5) . . ?
C7B C8B Si1B 119.4(6) . . ?
C9B C8B Si1B 124.1(7) . . ?
C9B C8B C7B 116.4(7) . . ?
C8A C9A H9A 120.1 . . ?
C8A C9A C10A 119.9(8) . . ?
C10A C9A H9A 120.1 . . ?
C8B C9B H9B 117.3 . . ?
C10B C9B C8B 125.4(11) . . ?
C10B C9B H9B 117.3 . . ?
C5 C10A H10A 118.4 . . ?
C9A C10A C5 123.1(10) . . ?
C9A C10A H10A 118.4 . . ?
C5 C10B C9B 116.5(14) . . ?
C5 C10B H10B 121.8 . . ?
C9B C10B H10B 121.8 . . ?
C4 C11 H11 118.7 . . ?
C4 C11 C12 122.59(18) . . ?
C12 C11 H11 118.7 . . ?
C13 C12 C11 119.46(16) . . ?
C13 C12 C20 120.13(17) . . ?
C20 C12 C11 120.35(17) . . ?
C12 C13 C14 118.78(16) . . ?
C12 C13 C17 117.96(16) . . ?
C17 C13 C14 123.24(17) . . ?
C3 C14 C13 120.10(17) . . ?
C15 C14 C3 119.13(16) . . ?
C15 C14 C13 120.69(17) . . ?
C14 C15 H15 119.4 . . ?
C16 C15 C14 121.15(18) . . ?
C16 C15 H15 119.4 . . ?
C1 C16 H16 120.1 . . ?
C15 C16 C1 119.86(19) . . ?
C15 C16 H16 120.1 . . ?
C13 C17 H17 119.5 . . ?
C18 C17 C13 121.03(19) . . ?
C18 C17 H17 119.5 . . ?
C17 C18 H18 119.8 . . ?
C17 C18 C19 120.39(18) . . ?
C19 C18 H18 119.8 . . ?
C18 C19 H19 120.0 . . ?
C20 C19 C18 120.08(18) . . ?
C20 C19 H19 120.0 . . ?
C12 C20 H20 119.8 . . ?
C19 C20 C12 120.35(19) . . ?
C19 C20 H20 119.8 . . ?
C22 C21 C2 122.40(16) . . ?
C26 C21 C2 118.40(18) . . ?
C26 C21 C22 119.16(17) . . ?
C23 C22 C21 118.72(17) . . ?
C30 C22 C21 122.94(18) . . ?
C30 C22 C23 118.18(18) . . ?
C24 C23 C22 119.44(19) . . ?
C27 C23 C22 119.06(19) . . ?
C27 C23 C24 121.42(18) . . ?
C23 C24 H24 119.9 . . ?
C25 C24 C23 120.19(18) . . ?
C25 C24 H24 119.9 . . ?
C24 C25 H25 119.2 . . ?
C24 C25 C26 121.68(18) . . ?
C26 C25 H25 119.2 . . ?
C21 C26 C25 118.66(19) . . ?
C21 C26 B1 118.91(18) . . ?
C25 C26 B1 122.08(17) . . ?
C23 C27 H27 119.5 . . ?
C28 C27 C23 121.0(2) . . ?
C28 C27 H27 119.5 . . ?
C27 C28 H28 120.0 . . ?
C27 C28 C29 120.0(2) . . ?
C29 C28 H28 120.0 . . ?
C28 C29 H29 119.7 . . ?
C30 C29 C28 120.54(19) . . ?
C30 C29 H29 119.7 . . ?
C22 C30 H30 119.6 . . ?
C29 C30 C22 120.85(19) . . ?
C29 C30 H30 119.6 . . ?
C32 C31 C36 119.06(19) . . ?
C32 C31 B1 122.34(19) . . ?
C36 C31 B1 118.5(2) . . ?
C31 C32 C33 119.6(2) . . ?
C31 C32 C39 121.26(18) . . ?
C33 C32 C39 119.1(2) . . ?
C32 C33 H33 119.3 . . ?
C34 C33 C32 121.4(2) . . ?
C34 C33 H33 119.3 . . ?
C33 C34 C38 120.6(3) . . ?
C35 C34 C33 118.6(2) . . ?
C35 C34 C38 120.8(3) . . ?
C34 C35 H35 119.2 . . ?
C34 C35 C36 121.5(2) . . ?
C36 C35 H35 119.2 . . ?
C31 C36 C37 120.3(2) . . ?
C35 C36 C31 119.8(2) . . ?
C35 C36 C37 120.0(2) . . ?
C36 C37 H37A 109.5 . . ?
C36 C37 H37B 109.5 . . ?
C36 C37 H37C 109.5 . . ?
H37A C37 H37B 109.5 . . ?
H37A C37 H37C 109.5 . . ?
H37B C37 H37C 109.5 . . ?
C34 C38 H38A 109.5 . . ?
C34 C38 H38B 109.5 . . ?
C34 C38 H38C 109.5 . . ?
H38A C38 H38B 109.5 . . ?
H38A C38 H38C 109.5 . . ?
H38B C38 H38C 109.5 . . ?
C32 C39 H39A 109.5 . . ?
C32 C39 H39B 109.5 . . ?
C32 C39 H39C 109.5 . . ?
H39A C39 H39B 109.5 . . ?
H39A C39 H39C 109.5 . . ?
H39B C39 H39C 109.5 . . ?
Si1A C40A H40A 109.5 . . ?
Si1A C40A H40B 109.5 . . ?
Si1A C40A H40C 109.5 . . ?
H40A C40A H40B 109.5 . . ?
H40A C40A H40C 109.5 . . ?
H40B C40A H40C 109.5 . . ?
Si1B C40B H40D 109.5 . . ?
Si1B C40B H40E 109.5 . . ?
Si1B C40B H40F 109.5 . . ?
H40D C40B H40E 109.5 . . ?
H40D C40B H40F 109.5 . . ?
H40E C40B H40F 109.5 . . ?
Si1A C41A H41A 109.5 . . ?
Si1A C41A H41B 109.5 . . ?
Si1A C41A H41C 109.5 . . ?
H41A C41A H41B 109.5 . . ?
H41A C41A H41C 109.5 . . ?
H41B C41A H41C 109.5 . . ?
Si1B C41B H41D 109.5 . . ?
Si1B C41B H41E 109.5 . . ?
Si1B C41B H41F 109.5 . . ?
H41D C41B H41E 109.5 . . ?
H41D C41B H41F 109.5 . . ?
H41E C41B H41F 109.5 . . ?
Si1A C42A H42A 109.5 . . ?
Si1A C42A H42B 109.5 . . ?
Si1A C42A H42C 109.5 . . ?
H42A C42A H42B 109.5 . . ?
H42A C42A H42C 109.5 . . ?
H42B C42A H42C 109.5 . . ?
Si1B C42B H42D 109.5 . . ?
Si1B C42B H42E 109.5 . . ?
Si1B C42B H42F 109.5 . . ?
H42D C42B H42E 109.5 . . ?
H42D C42B H42F 109.5 . . ?
H42E C42B H42F 109.5 . . ?
N1 B1 C26 115.07(17) . . ?
N1 B1 C31 119.66(19) . . ?
C26 B1 C31 125.19(19) . . ?

loop_
_geom_bond_atom_site_label_1
_geom_bond_atom_site_label_2
_geom_bond_distance
_geom_bond_site_symmetry_2
_geom_bond_publ_flag
Si1A C8A 1.885(5) . ?
Si1A C40A 1.872(5) . ?
Si1A C41A 1.858(5) . ?
Si1A C42A 1.855(8) . ?
Si1B C8B 1.864(7) . ?
Si1B C40B 1.878(6) . ?
Si1B C41B 1.856(6) . ?
Si1B C42B 1.810(13) . ?
N1 H1 0.8800 . ?
N1 C1 1.394(2) . ?
N1 B1 1.403(3) . ?
C1 C2 1.396(3) . ?
C1 C16 1.410(3) . ?
C2 C3 1.449(2) . ?
C2 C21 1.463(3) . ?
C3 C4 1.462(3) . ?
C3 C14 1.421(3) . ?
C4 C5 1.494(3) . ?
C4 C11 1.365(3) . ?
C5 C6A 1.384(10) . ?
C5 C6B 1.454(13) . ?
C5 C10A 1.423(10) . ?
C5 C10B 1.361(16) . ?
C6A H6A 0.9500 . ?
C6A C7A 1.390(9) . ?
C6B H6B 0.9500 . ?
C6B C7B 1.389(13) . ?
C7A H7A 0.9500 . ?
C7A C8A 1.401(6) . ?
C7B H7B 0.9500 . ?
C7B C8B 1.407(9) . ?
C8A C9A 1.394(7) . ?
C8B C9B 1.388(10) . ?
C9A H9A 0.9500 . ?
C9A C10A 1.414(10) . ?
C9B H9B 0.9500 . ?
C9B C10B 1.384(15) . ?
C10A H10A 0.9500 . ?
C10B H10B 0.9500 . ?
C11 H11 0.9500 . ?
C11 C12 1.429(3) . ?
C12 C13 1.406(3) . ?
C12 C20 1.418(2) . ?
C13 C14 1.454(2) . ?
C13 C17 1.418(3) . ?
C14 C15 1.415(3) . ?
C15 H15 0.9500 . ?
C15 C16 1.361(3) . ?
C16 H16 0.9500 . ?
C17 H17 0.9500 . ?
C17 C18 1.376(3) . ?
C18 H18 0.9500 . ?
C18 C19 1.401(3) . ?
C19 H19 0.9500 . ?
C19 C20 1.368(3) . ?
C20 H20 0.9500 . ?
C21 C22 1.439(3) . ?
C21 C26 1.406(3) . ?
C22 C23 1.423(3) . ?
C22 C30 1.421(3) . ?
C23 C24 1.422(3) . ?
C23 C27 1.416(3) . ?
C24 H24 0.9500 . ?
C24 C25 1.360(3) . ?
C25 H25 0.9500 . ?
C25 C26 1.426(3) . ?
C26 B1 1.535(3) . ?
C27 H27 0.9500 . ?
C27 C28 1.368(3) . ?
C28 H28 0.9500 . ?
C28 C29 1.403(3) . ?
C29 H29 0.9500 . ?
C29 C30 1.371(3) . ?
C30 H30 0.9500 . ?
C31 C32 1.392(3) . ?
C31 C36 1.410(3) . ?
C31 B1 1.580(3) . ?
C32 C33 1.398(3) . ?
C32 C39 1.514(3) . ?
C33 H33 0.9500 . ?
C33 C34 1.394(4) . ?
C34 C35 1.370(4) . ?
C34 C38 1.524(3) . ?
C35 H35 0.9500 . ?
C35 C36 1.395(3) . ?
C36 C37 1.507(4) . ?
C37 H37A 0.9800 . ?
C37 H37B 0.9800 . ?
C37 H37C 0.9800 . ?
C38 H38A 0.9800 . ?
C38 H38B 0.9800 . ?
C38 H38C 0.9800 . ?
C39 H39A 0.9800 . ?
C39 H39B 0.9800 . ?
C39 H39C 0.9800 . ?
C40A H40A 0.9800 . ?
C40A H40B 0.9800 . ?
C40A H40C 0.9800 . ?
C40B H40D 0.9800 . ?
C40B H40E 0.9800 . ?
C40B H40F 0.9800 . ?
C41A H41A 0.9800 . ?
C41A H41B 0.9800 . ?
C41A H41C 0.9800 . ?
C41B H41D 0.9800 . ?
C41B H41E 0.9800 . ?
C41B H41F 0.9800 . ?
C42A H42A 0.9800 . ?
C42A H42B 0.9800 . ?
C42A H42C 0.9800 . ?
C42B H42D 0.9800 . ?
C42B H42E 0.9800 . ?
C42B H42F 0.9800 . ?

loop_
_geom_torsion_atom_site_label_1
_geom_torsion_atom_site_label_2
_geom_torsion_atom_site_label_3
_geom_torsion_atom_site_label_4
_geom_torsion
_geom_torsion_site_symmetry_1
_geom_torsion_site_symmetry_2
_geom_torsion_site_symmetry_3
_geom_torsion_site_symmetry_4
_geom_torsion_publ_flag
Si1A C8A C9A C10A -169.7(12) . . . . ?
Si1B C8B C9B C10B -177.0(19) . . . . ?
N1 C1 C2 C3 162.95(17) . . . . ?
N1 C1 C2 C21 -14.3(3) . . . . ?
N1 C1 C16 C15 -177.76(18) . . . . ?
C1 N1 B1 C26 13.2(3) . . . . ?
C1 N1 B1 C31 -169.84(18) . . . . ?
C1 C2 C3 C4 -152.11(18) . . . . ?
C1 C2 C3 C14 21.8(3) . . . . ?
C1 C2 C21 C22 -151.08(18) . . . . ?
C1 C2 C21 C26 26.4(3) . . . . ?
C2 C1 C16 C15 2.1(3) . . . . ?
C2 C3 C4 C5 12.3(3) . . . . ?
C2 C3 C4 C11 -175.13(17) . . . . ?
C2 C3 C14 C13 170.86(16) . . . . ?
C2 C3 C14 C15 -12.4(3) . . . . ?
C2 C21 C22 C23 -166.85(18) . . . . ?
C2 C21 C22 C30 17.8(3) . . . . ?
C2 C21 C26 C25 168.05(17) . . . . ?
C2 C21 C26 B1 -18.6(3) . . . . ?
C3 C2 C21 C22 31.9(3) . . . . ?
C3 C2 C21 C26 -150.67(18) . . . . ?
C3 C4 C5 C6A 39.7(10) . . . . ?
C3 C4 C5 C6B 44.3(11) . . . . ?
C3 C4 C5 C10A -136.6(11) . . . . ?
C3 C4 C5 C10B -145.5(18) . . . . ?
C3 C4 C11 C12 -0.1(3) . . . . ?
C3 C14 C15 C16 -2.5(3) . . . . ?
C4 C3 C14 C13 -14.9(3) . . . . ?
C4 C3 C14 C15 161.83(17) . . . . ?
C4 C5 C6A C7A -175.5(9) . . . . ?
C4 C5 C6B C7B 178.6(13) . . . . ?
C4 C5 C10A C9A 177.7(14) . . . . ?
C4 C5 C10B C9B -178.9(15) . . . . ?
C4 C11 C12 C13 -7.0(3) . . . . ?
C4 C11 C12 C20 175.87(17) . . . . ?
C5 C4 C11 C12 173.01(16) . . . . ?
C5 C6A C7A C8A 0(2) . . . . ?
C5 C6B C7B C8B -2(2) . . . . ?
C6A C5 C10A C9A 1(2) . . . . ?
C6A C7A C8A Si1A 171.3(10) . . . . ?
C6A C7A C8A C9A -3.3(13) . . . . ?
C6B C5 C10B C9B -9(4) . . . . ?
C6B C7B C8B Si1B 175.7(13) . . . . ?
C6B C7B C8B C9B -2.5(17) . . . . ?
C7A C8A C9A C10A 4.9(15) . . . . ?
C7B C8B C9B C10B 1(2) . . . . ?
C8A C9A C10A C5 -4(3) . . . . ?
C8B C9B C10B C5 5(4) . . . . ?
C10A C5 C6A C7A 1(2) . . . . ?
C10B C5 C6B C7B 8(3) . . . . ?
C11 C4 C5 C6A -133.0(10) . . . . ?
C11 C4 C5 C6B -128.5(11) . . . . ?
C11 C4 C5 C10A 50.7(11) . . . . ?
C11 C4 C5 C10B 41.7(18) . . . . ?
C11 C12 C13 C14 2.9(2) . . . . ?
C11 C12 C13 C17 -178.36(17) . . . . ?
C11 C12 C20 C19 179.61(18) . . . . ?
C12 C13 C14 C3 8.1(3) . . . . ?
C12 C13 C14 C15 -168.60(17) . . . . ?
C12 C13 C17 C18 -1.1(3) . . . . ?
C13 C12 C20 C19 2.5(3) . . . . ?
C13 C14 C15 C16 174.14(19) . . . . ?
C13 C17 C18 C19 2.1(3) . . . . ?
C14 C3 C4 C5 -161.63(17) . . . . ?
C14 C3 C4 C11 10.9(3) . . . . ?
C14 C13 C17 C18 177.62(19) . . . . ?
C14 C15 C16 C1 8.0(3) . . . . ?
C16 C1 C2 C3 -16.9(3) . . . . ?
C16 C1 C2 C21 165.85(18) . . . . ?
C17 C13 C14 C3 -170.63(18) . . . . ?
C17 C13 C14 C15 12.7(3) . . . . ?
C17 C18 C19 C20 -0.8(3) . . . . ?
C18 C19 C20 C12 -1.4(3) . . . . ?
C20 C12 C13 C14 -179.94(17) . . . . ?
C20 C12 C13 C17 -1.2(3) . . . . ?
C21 C2 C3 C4 24.9(3) . . . . ?
C21 C2 C3 C14 -161.11(17) . . . . ?
C21 C22 C23 C24 -5.4(3) . . . . ?
C21 C22 C23 C27 177.64(18) . . . . ?
C21 C22 C30 C29 -179.20(18) . . . . ?
C21 C26 B1 N1 -0.4(3) . . . . ?
C21 C26 B1 C31 -177.20(19) . . . . ?
C22 C21 C26 C25 -14.4(3) . . . . ?
C22 C21 C26 B1 158.95(18) . . . . ?
C22 C23 C24 C25 -6.2(3) . . . . ?
C22 C23 C27 C28 3.2(3) . . . . ?
C23 C22 C30 C29 5.4(3) . . . . ?
C23 C24 C25 C26 7.7(3) . . . . ?
C23 C27 C28 C29 2.0(3) . . . . ?
C24 C23 C27 C28 -173.7(2) . . . . ?
C24 C25 C26 C21 2.7(3) . . . . ?
C24 C25 C26 B1 -170.42(19) . . . . ?
C25 C26 B1 N1 172.77(18) . . . . ?
C25 C26 B1 C31 -4.1(3) . . . . ?
C26 C21 C22 C23 15.7(3) . . . . ?
C26 C21 C22 C30 -159.65(19) . . . . ?
C27 C23 C24 C25 170.62(19) . . . . ?
C27 C28 C29 C30 -3.5(3) . . . . ?
C28 C29 C30 C22 -0.3(3) . . . . ?
C30 C22 C23 C24 170.18(18) . . . . ?
C30 C22 C23 C27 -6.8(3) . . . . ?
C31 C32 C33 C34 -0.5(4) . . . . ?
C32 C31 C36 C35 0.9(3) . . . . ?
C32 C31 C36 C37 179.6(2) . . . . ?
C32 C31 B1 N1 -72.2(3) . . . . ?
C32 C31 B1 C26 104.5(3) . . . . ?
C32 C33 C34 C35 0.0(4) . . . . ?
C32 C33 C34 C38 -178.4(3) . . . . ?
C33 C34 C35 C36 1.1(4) . . . . ?
C34 C35 C36 C31 -1.5(4) . . . . ?
C34 C35 C36 C37 179.9(3) . . . . ?
C36 C31 C32 C33 0.1(3) . . . . ?
C36 C31 C32 C39 -178.5(2) . . . . ?
C36 C31 B1 N1 104.6(2) . . . . ?
C36 C31 B1 C26 -78.7(3) . . . . ?
C38 C34 C35 C36 179.4(3) . . . . ?
C39 C32 C33 C34 178.0(3) . . . . ?
C40A Si1A C8A C7A -118.3(5) . . . . ?
C40A Si1A C8A C9A 56.1(6) . . . . ?
C40B Si1B C8B C7B 43.4(7) . . . . ?
C40B Si1B C8B C9B -138.6(7) . . . . ?
C41A Si1A C8A C7A 3.0(6) . . . . ?
C41A Si1A C8A C9A 177.3(6) . . . . ?
C41B Si1B C8B C7B -72.1(7) . . . . ?
C41B Si1B C8B C9B 106.0(8) . . . . ?
C42A Si1A C8A C7A 124.1(6) . . . . ?
C42A Si1A C8A C9A -61.5(7) . . . . ?
C42B Si1B C8B C7B 167.2(8) . . . . ?
C42B Si1B C8B C9B -14.7(10) . . . . ?
B1 N1 C1 C2 -5.9(3) . . . . ?
B1 N1 C1 C16 173.94(19) . . . . ?
B1 C31 C32 C33 176.9(2) . . . . ?
B1 C31 C32 C39 -1.6(3) . . . . ?
B1 C31 C36 C35 -176.0(2) . . . . ?
B1 C31 C36 C37 2.6(3) . . . . ?
